data_7033071
loop_
_publ_author_name
'Liu, Lu'
'Wu, Dongqing'
'Zhao, Bei'
'Han, Xiao'
'Wu, Jie'
'Hou, Hongwei'
'Fan, Yaoting'

_publ_section_title
;
 Copper(II) coordination polymers: tunable structures and a different
 activation effect of hydrogen peroxide for the degradation of methyl
 orange under visible light irradiation.
;
_journal_issue 3
_journal_name_full 'Dalton transactions (Cambridge, England : 2003)'
_journal_page_first 1406
_journal_page_last 1411
_journal_paper_doi 10.1039/c4dt02440k
_journal_volume 44
_journal_year 2015
_chemical_formula_moiety 'C32 H40 Cu N12, 2(Cl), 2(H2 O)'
_chemical_formula_sum 'C32 H50 Cl2 Cu N12 O5'
_chemical_formula_weight 817.28
_chemical_name_common {[Cu(btmx)2(Cl)2]5H2O}n
_chemical_name_systematic
; 
 ? 
;
_space_group_IT_number 2
_symmetry_cell_setting triclinic
_symmetry_space_group_name_Hall '-P 1'
_symmetry_space_group_name_H-M 'P -1'
_atom_sites_solution_hydrogens geom
_atom_sites_solution_primary direct
_atom_sites_solution_secondary difmap
_audit_creation_method SHELXL-97
_cell_angle_alpha 101.72(3)
_cell_angle_beta 93.69(3)
_cell_angle_gamma 91.54(3)
_cell_formula_units_Z 1
_cell_length_a 7.9002(16)
_cell_length_b 10.020(2)
_cell_length_c 13.153(3)
_cell_measurement_reflns_used 2854
_cell_measurement_temperature 293(2)
_cell_measurement_theta_max 27.8445
_cell_measurement_theta_min 1.5851
_cell_volume 1016.5(4)
_computing_cell_refinement 'CrystalClear (Rigaku/MSC Inc., 2006)'
_computing_data_collection 'CrystalClear (Rigaku/MSC Inc., 2006)'
_computing_data_reduction 'CrystalClear (Rigaku/MSC Inc., 2006)'
_computing_molecular_graphics SHELXTL
_computing_publication_material SHELXTL
_computing_structure_refinement 'SHELXL-97 (Sheldrick, 1997)'
_computing_structure_solution 'SHELXS-97 (Sheldrick, 1990)'
_diffrn_ambient_temperature 293(2)
_diffrn_measured_fraction_theta_full 0.997
_diffrn_measured_fraction_theta_max 0.997
_diffrn_measurement_device_type Saturn724
_diffrn_measurement_method dtprofit.ref
_diffrn_radiation_monochromator graphite
_diffrn_radiation_source 'fine-focus sealed tube'
_diffrn_radiation_type MoK\a
_diffrn_radiation_wavelength 0.71073
_diffrn_reflns_av_R_equivalents 0.0365
_diffrn_reflns_av_sigmaI/netI 0.0516
_diffrn_reflns_limit_h_max 9
_diffrn_reflns_limit_h_min -9
_diffrn_reflns_limit_k_max 12
_diffrn_reflns_limit_k_min -12
_diffrn_reflns_limit_l_max 15
_diffrn_reflns_limit_l_min -15
_diffrn_reflns_number 10043
_diffrn_reflns_theta_full 25.50
_diffrn_reflns_theta_max 25.50
_diffrn_reflns_theta_min 1.59
_diffrn_standards_decay_% none
_exptl_absorpt_coefficient_mu 0.721
_exptl_absorpt_correction_T_max 0.8692
_exptl_absorpt_correction_T_min 0.8235
_exptl_absorpt_correction_type multi-scan
_exptl_absorpt_process_details sadabs
_exptl_crystal_colour blue
_exptl_crystal_density_diffrn 1.335
_exptl_crystal_density_method 'not measured'
_exptl_crystal_description rodlike
_exptl_crystal_F_000 429
_exptl_crystal_size_max 0.28
_exptl_crystal_size_mid 0.24
_exptl_crystal_size_min 0.20
_platon_squeeze_details ' ?'
_refine_diff_density_max 0.334
_refine_diff_density_min -0.472
_refine_diff_density_rms 0.067
_refine_ls_extinction_method none
_refine_ls_goodness_of_fit_ref 1.055
_refine_ls_hydrogen_treatment mixed
_refine_ls_matrix_type full
_refine_ls_number_parameters 227
_refine_ls_number_reflns 3775
_refine_ls_number_restraints 0
_refine_ls_restrained_S_all 1.055
_refine_ls_R_factor_all 0.0881
_refine_ls_R_factor_gt 0.0664
_refine_ls_shift/su_max 0.003
_refine_ls_shift/su_mean 0.000
_refine_ls_structure_factor_coef Fsqd
_refine_ls_weighting_details 'calc w=1/[\s^2^(Fo^2^)+(0.0892P)^2^+0.5882P] where P=(Fo^2^+2Fc^2^)/3'
_refine_ls_weighting_scheme calc
_refine_ls_wR_factor_gt 0.1679
_refine_ls_wR_factor_ref 0.1835
_reflns_number_gt 2786
_reflns_number_total 3775
_reflns_threshold_expression >2sigma(I)
_cod_data_source_file c4dt02440k2.cif
_cod_data_source_block 2
_cod_depositor_comments 'Adding full bibliography for 7033070--7033072.cif.'
_cod_original_sg_symbol_H-M P-1
_cod_database_code 7033071

loop_
_symmetry_equiv_pos_as_xyz
'x, y, z'
'-x, -y, -z'

loop_
_atom_site_label
_atom_site_type_symbol
_atom_site_fract_x
_atom_site_fract_y
_atom_site_fract_z
_atom_site_U_iso_or_equiv
_atom_site_adp_type
_atom_site_occupancy
_atom_site_symmetry_multiplicity
_atom_site_calc_flag
_atom_site_refinement_flags
Cu1 Cu 0.0000 0.5000 0.0000 0.06576(17) Uani 1 2 d S
Cl1 Cl 0.32329(12) 0.62693(10) -0.03329(7) 0.0760(3) Uani 1 1 d .
O1 O 0.4561(4) 0.9581(4) 0.2033(3) 0.1437(16) Uani 1 1 d .
H1WA H 0.4380 0.8747 0.1740 0.172 Uiso 1 1 d R
H1WB H 0.4452 1.0101 0.1599 0.172 Uiso 1 1 d R
N1 N 0.1110(3) 0.4395(2) 0.12387(16) 0.0501(7) Uani 1 1 d .
N2 N 0.2882(3) 0.3783(2) 0.23629(16) 0.0447(6) Uani 1 1 d .
N3 N 0.1347(4) 0.3702(4) 0.2739(2) 0.0801(9) Uani 1 1 d .
N4 N 0.0569(3) 0.3239(2) -0.09438(16) 0.0476(6) Uani 1 1 d .
N5 N 0.0239(3) 0.1375(2) -0.20930(15) 0.0383(5) Uani 1 1 d .
N6 N 0.1927(3) 0.1648(2) -0.19647(18) 0.0489(6) Uani 1 1 d .
C1 C 0.0334(4) 0.4103(4) 0.2037(3) 0.0788(12) Uani 1 1 d .
H1 H -0.0829 0.4175 0.2095 0.095 Uiso 1 1 calc R
C2 C 0.2715(4) 0.4189(3) 0.1471(2) 0.0488(8) Uani 1 1 d .
H2 H 0.3604 0.4312 0.1064 0.059 Uiso 1 1 calc R
C3 C 0.4415(4) 0.3378(3) 0.2901(2) 0.0481(8) Uani 1 1 d .
H3A H 0.5391 0.3491 0.2511 0.058 Uiso 1 1 calc R
H3B H 0.4293 0.2422 0.2935 0.058 Uiso 1 1 calc R
C4 C 0.4707(3) 0.4234(3) 0.39979(18) 0.0354(6) Uani 1 1 d .
C5 C 0.5586(3) 0.5484(3) 0.41521(19) 0.0381(6) Uani 1 1 d .
C6 C 0.6200(4) 0.6034(3) 0.3244(2) 0.0612(9) Uani 1 1 d .
H6A H 0.6043 0.5340 0.2621 0.092 Uiso 1 1 calc R
H6B H 0.7382 0.6301 0.3378 0.092 Uiso 1 1 calc R
H6C H 0.5563 0.6811 0.3158 0.092 Uiso 1 1 calc R
C7 C 0.4114(3) 0.3731(3) 0.4837(2) 0.0380(6) Uani 1 1 d .
C8 C 0.3167(4) 0.2368(3) 0.4664(3) 0.0635(9) Uani 1 1 d .
H8A H 0.3911 0.1701 0.4852 0.095 Uiso 1 1 calc R
H8B H 0.2775 0.2091 0.3943 0.095 Uiso 1 1 calc R
H8C H 0.2213 0.2442 0.5086 0.095 Uiso 1 1 calc R
C9 C 0.2063(4) 0.2784(3) -0.12635(19) 0.0448(7) Uani 1 1 d .
H9 H 0.3098 0.3232 -0.1011 0.054 Uiso 1 1 calc R
C10 C -0.0546(4) 0.2332(3) -0.1477(2) 0.0491(8) Uani 1 1 d .
H10 H -0.1715 0.2357 -0.1428 0.059 Uiso 1 1 calc R
C11 C -0.0525(4) 0.0156(3) -0.28122(19) 0.0426(7) Uani 1 1 d .
H11A H -0.1741 0.0130 -0.2747 0.051 Uiso 1 1 calc R
H11B H -0.0078 -0.0649 -0.2607 0.051 Uiso 1 1 calc R
C12 C -0.0200(3) 0.0104(2) -0.39433(18) 0.0357(6) Uani 1 1 d .
C13 C 0.0965(3) -0.0798(2) -0.44304(19) 0.0371(6) Uani 1 1 d .
C14 C 0.2000(4) -0.1663(4) -0.3820(2) 0.0654(10) Uani 1 1 d .
H14A H 0.1575 -0.2594 -0.4009 0.098 Uiso 1 1 calc R
H14B H 0.1911 -0.1330 -0.3088 0.098 Uiso 1 1 calc R
H14C H 0.3167 -0.1613 -0.3976 0.098 Uiso 1 1 calc R
C15 C -0.1150(3) 0.0906(2) -0.45056(19) 0.0378(6) Uani 1 1 d .
C16 C -0.2411(4) 0.1887(3) -0.3971(2) 0.0651(10) Uani 1 1 d .
H16A H -0.3018 0.1458 -0.3506 0.098 Uiso 1 1 calc R
H16B H -0.3198 0.2126 -0.4485 0.098 Uiso 1 1 calc R
H16C H -0.1812 0.2696 -0.3583 0.098 Uiso 1 1 calc R

loop_
_atom_site_aniso_label
_atom_site_aniso_U_11
_atom_site_aniso_U_22
_atom_site_aniso_U_33
_atom_site_aniso_U_23
_atom_site_aniso_U_13
_atom_site_aniso_U_12
Cu1 0.1029(4) 0.0575(3) 0.0268(2) -0.0110(2) -0.0231(2) 0.0398(3)
Cl1 0.0668(5) 0.0887(6) 0.0710(5) 0.0101(5) 0.0123(4) 0.0060(5)
O1 0.079(2) 0.152(3) 0.206(4) 0.037(3) 0.045(2) 0.015(2)
N1 0.0581(14) 0.0563(13) 0.0307(11) -0.0010(10) -0.0098(11) 0.0157(11)
N2 0.0444(12) 0.0571(13) 0.0287(10) 0.0030(10) -0.0091(10) 0.0062(10)
N3 0.0498(16) 0.137(2) 0.0622(16) 0.0467(16) -0.0089(13) -0.0040(16)
N4 0.0636(14) 0.0452(12) 0.0284(11) -0.0040(9) -0.0088(10) 0.0151(11)
N5 0.0476(12) 0.0399(11) 0.0253(9) 0.0016(8) 0.0034(9) 0.0023(10)
N6 0.0521(13) 0.0498(13) 0.0405(12) -0.0007(10) 0.0026(11) 0.0003(11)
C1 0.0402(17) 0.140(3) 0.063(2) 0.042(2) -0.0112(15) 0.0014(19)
C2 0.0516(16) 0.0657(17) 0.0275(12) 0.0046(12) 0.0019(12) 0.0147(14)
C3 0.0520(16) 0.0542(15) 0.0339(14) 0.0020(12) -0.0092(12) 0.0119(13)
C4 0.0339(12) 0.0430(13) 0.0277(11) 0.0065(10) -0.0077(10) 0.0045(10)
C5 0.0344(13) 0.0482(13) 0.0349(12) 0.0166(10) -0.0010(10) 0.0029(11)
C6 0.0604(18) 0.081(2) 0.0463(16) 0.0241(15) 0.0057(14) -0.0074(16)
C7 0.0327(12) 0.0417(13) 0.0403(13) 0.0136(11) -0.0070(11) -0.0019(10)
C8 0.0699(19) 0.0543(17) 0.0631(19) 0.0133(15) -0.0102(16) -0.0249(15)
C9 0.0545(16) 0.0433(14) 0.0327(13) 0.0008(11) -0.0025(12) -0.0040(13)
C10 0.0539(16) 0.0543(16) 0.0323(13) -0.0072(12) -0.0032(12) 0.0156(13)
C11 0.0518(16) 0.0355(13) 0.0367(13) -0.0004(11) 0.0025(12) -0.0031(12)
C12 0.0398(13) 0.0345(12) 0.0295(11) 0.0001(10) 0.0005(10) -0.0057(11)
C13 0.0386(13) 0.0351(12) 0.0344(12) -0.0005(10) 0.0003(11) 0.0038(11)
C14 0.074(2) 0.074(2) 0.0512(17) 0.0156(15) 0.0084(16) 0.0295(17)
C15 0.0364(13) 0.0352(13) 0.0374(13) -0.0020(11) -0.0001(11) 0.0008(10)
C16 0.073(2) 0.073(2) 0.0465(17) 0.0006(15) 0.0081(16) 0.0328(16)

loop_
_atom_type_symbol
_atom_type_description
_atom_type_scat_dispersion_real
_atom_type_scat_dispersion_imag
_atom_type_scat_source
C C 0.0033 0.0016 'International Tables Vol C Tables 4.2.6.8 and 6.1.1.4'
H H 0.0000 0.0000 'International Tables Vol C Tables 4.2.6.8 and 6.1.1.4'
Cl Cl 0.1484 0.1585 'International Tables Vol C Tables 4.2.6.8 and 6.1.1.4'
Cu Cu 0.3201 1.2651 'International Tables Vol C Tables 4.2.6.8 and 6.1.1.4'
N N 0.0061 0.0033 'International Tables Vol C Tables 4.2.6.8 and 6.1.1.4'
O O 0.0106 0.0060 'International Tables Vol C Tables 4.2.6.8 and 6.1.1.4'

loop_
_geom_angle_atom_site_label_1
_geom_angle_atom_site_label_2
_geom_angle_atom_site_label_3
_geom_angle
_geom_angle_site_symmetry_1
_geom_angle_site_symmetry_3
N1 Cu1 N1 180.00(12) . 2_565
N1 Cu1 N4 89.22(9) . 2_565
N1 Cu1 N4 90.78(9) 2_565 2_565
N1 Cu1 N4 90.78(9) . .
N1 Cu1 N4 89.22(9) 2_565 .
N4 Cu1 N4 180.00(10) 2_565 .
H1WA O1 H1WB 111.6 . .
C2 N1 C1 103.3(2) . .
C2 N1 Cu1 130.5(2) . .
C1 N1 Cu1 126.3(2) . .
C2 N2 N3 109.4(2) . .
C2 N2 C3 129.3(2) . .
N3 N2 C3 121.2(2) . .
C1 N3 N2 102.8(3) . .
C10 N4 C9 104.1(2) . .
C10 N4 Cu1 125.0(2) . .
C9 N4 Cu1 130.58(19) . .
C10 N5 N6 109.7(2) . .
C10 N5 C11 127.7(2) . .
N6 N5 C11 122.6(2) . .
C9 N6 N5 103.0(2) . .
N3 C1 N1 114.3(3) . .
N3 C1 H1 122.8 . .
N1 C1 H1 122.8 . .
N1 C2 N2 110.2(3) . .
N1 C2 H2 124.9 . .
N2 C2 H2 124.9 . .
N2 C3 C4 110.9(2) . .
N2 C3 H3A 109.5 . .
C4 C3 H3A 109.5 . .
N2 C3 H3B 109.5 . .
C4 C3 H3B 109.5 . .
H3A C3 H3B 108.0 . .
C5 C4 C7 121.3(2) . .
C5 C4 C3 119.3(2) . .
C7 C4 C3 119.4(2) . .
C4 C5 C7 119.7(2) . 2_666
C4 C5 C6 121.2(2) . .
C7 C5 C6 119.1(2) 2_666 .
C5 C6 H6A 109.5 . .
C5 C6 H6B 109.5 . .
H6A C6 H6B 109.5 . .
C5 C6 H6C 109.5 . .
H6A C6 H6C 109.5 . .
H6B C6 H6C 109.5 . .
C5 C7 C4 119.0(2) 2_666 .
C5 C7 C8 120.0(2) 2_666 .
C4 C7 C8 121.0(2) . .
C7 C8 H8A 109.5 . .
C7 C8 H8B 109.5 . .
H8A C8 H8B 109.5 . .
C7 C8 H8C 109.5 . .
H8A C8 H8C 109.5 . .
H8B C8 H8C 109.5 . .
N6 C9 N4 113.5(2) . .
N6 C9 H9 123.2 . .
N4 C9 H9 123.2 . .
N4 C10 N5 109.7(3) . .
N4 C10 H10 125.2 . .
N5 C10 H10 125.2 . .
N5 C11 C12 113.8(2) . .
N5 C11 H11A 108.8 . .
C12 C11 H11A 108.8 . .
N5 C11 H11B 108.8 . .
C12 C11 H11B 108.8 . .
H11A C11 H11B 107.7 . .
C15 C12 C13 120.7(2) . .
C15 C12 C11 119.1(2) . .
C13 C12 C11 120.1(2) . .
C15 C13 C12 119.1(2) 2_554 .
C15 C13 C14 120.2(2) 2_554 .
C12 C13 C14 120.7(2) . .
C13 C14 H14A 109.5 . .
C13 C14 H14B 109.5 . .
H14A C14 H14B 109.5 . .
C13 C14 H14C 109.5 . .
H14A C14 H14C 109.5 . .
H14B C14 H14C 109.5 . .
C12 C15 C13 120.2(2) . 2_554
C12 C15 C16 120.4(2) . .
C13 C15 C16 119.4(2) 2_554 .
C15 C16 H16A 109.5 . .
C15 C16 H16B 109.5 . .
H16A C16 H16B 109.5 . .
C15 C16 H16C 109.5 . .
H16A C16 H16C 109.5 . .
H16B C16 H16C 109.5 . .

loop_
_geom_bond_atom_site_label_1
_geom_bond_atom_site_label_2
_geom_bond_distance
_geom_bond_site_symmetry_2
Cu1 N1 2.009(2) .
Cu1 N1 2.009(2) 2_565
Cu1 N4 2.021(2) 2_565
Cu1 N4 2.021(2) .
O1 H1WA 0.8500 .
O1 H1WB 0.8499 .
N1 C2 1.317(4) .
N1 C1 1.328(4) .
N2 C2 1.318(4) .
N2 N3 1.346(4) .
N2 C3 1.471(3) .
N3 C1 1.314(5) .
N4 C10 1.309(4) .
N4 C9 1.339(4) .
N5 C10 1.320(3) .
N5 N6 1.347(3) .
N5 C11 1.472(3) .
N6 C9 1.308(3) .
C1 H1 0.9300 .
C2 H2 0.9300 .
C3 C4 1.521(3) .
C3 H3A 0.9700 .
C3 H3B 0.9700 .
C4 C5 1.387(4) .
C4 C7 1.404(4) .
C5 C7 1.403(3) 2_666
C5 C6 1.514(4) .
C6 H6A 0.9600 .
C6 H6B 0.9600 .
C6 H6C 0.9600 .
C7 C5 1.403(3) 2_666
C7 C8 1.508(4) .
C8 H8A 0.9600 .
C8 H8B 0.9600 .
C8 H8C 0.9600 .
C9 H9 0.9300 .
C10 H10 0.9300 .
C11 C12 1.517(4) .
C11 H11A 0.9700 .
C11 H11B 0.9700 .
C12 C15 1.400(4) .
C12 C13 1.399(4) .
C13 C15 1.399(4) 2_554
C13 C14 1.517(4) .
C14 H14A 0.9600 .
C14 H14B 0.9600 .
C14 H14C 0.9600 .
C15 C13 1.399(4) 2_554
C15 C16 1.522(4) .
C16 H16A 0.9600 .
C16 H16B 0.9600 .
C16 H16C 0.9600 .

loop_
_geom_torsion_atom_site_label_1
_geom_torsion_atom_site_label_2
_geom_torsion_atom_site_label_3
_geom_torsion_atom_site_label_4
_geom_torsion
_geom_torsion_site_symmetry_1
_geom_torsion_site_symmetry_4
N1 Cu1 N1 C2 154(100) 2_565 .
N4 Cu1 N1 C2 -113.0(3) 2_565 .
N4 Cu1 N1 C2 67.0(3) . .
N1 Cu1 N1 C1 -26(100) 2_565 .
N4 Cu1 N1 C1 67.1(3) 2_565 .
N4 Cu1 N1 C1 -112.9(3) . .
C2 N2 N3 C1 -1.2(4) . .
C3 N2 N3 C1 -178.1(3) . .
N1 Cu1 N4 C10 117.4(2) . .
N1 Cu1 N4 C10 -62.6(2) 2_565 .
N4 Cu1 N4 C10 -27(100) 2_565 .
N1 Cu1 N4 C9 -70.6(3) . .
N1 Cu1 N4 C9 109.4(3) 2_565 .
N4 Cu1 N4 C9 145(100) 2_565 .
C10 N5 N6 C9 -0.2(3) . .
C11 N5 N6 C9 -179.1(2) . .
N2 N3 C1 N1 1.6(4) . .
C2 N1 C1 N3 -1.3(4) . .
Cu1 N1 C1 N3 178.6(2) . .
C1 N1 C2 N2 0.4(3) . .
Cu1 N1 C2 N2 -179.47(18) . .
N3 N2 C2 N1 0.5(3) . .
C3 N2 C2 N1 177.0(2) . .
C2 N2 C3 C4 123.7(3) . .
N3 N2 C3 C4 -60.1(3) . .
N2 C3 C4 C5 -85.7(3) . .
N2 C3 C4 C7 95.7(3) . .
C7 C4 C5 C7 -0.3(4) . 2_666
C3 C4 C5 C7 -178.9(2) . 2_666
C7 C4 C5 C6 -179.0(3) . .
C3 C4 C5 C6 2.4(4) . .
C5 C4 C7 C5 0.3(4) . 2_666
C3 C4 C7 C5 178.9(2) . 2_666
C5 C4 C7 C8 -179.7(3) . .
C3 C4 C7 C8 -1.1(4) . .
N5 N6 C9 N4 0.1(3) . .
C10 N4 C9 N6 0.1(3) . .
Cu1 N4 C9 N6 -173.20(19) . .
C9 N4 C10 N5 -0.2(3) . .
Cu1 N4 C10 N5 173.56(18) . .
N6 N5 C10 N4 0.3(3) . .
C11 N5 C10 N4 179.1(2) . .
C10 N5 C11 C12 119.0(3) . .
N6 N5 C11 C12 -62.3(3) . .
N5 C11 C12 C15 -77.7(3) . .
N5 C11 C12 C13 106.1(3) . .
C15 C12 C13 C15 -1.0(4) . 2_554
C11 C12 C13 C15 175.1(2) . 2_554
C15 C12 C13 C14 179.8(2) . .
C11 C12 C13 C14 -4.1(4) . .
C13 C12 C15 C13 1.0(4) . 2_554
C11 C12 C15 C13 -175.1(2) . 2_554
C13 C12 C15 C16 -179.9(2) . .
C11 C12 C15 C16 4.0(4) . .

loop_
_platon_squeeze_void_nr
_platon_squeeze_void_average_x
_platon_squeeze_void_average_y
_platon_squeeze_void_average_z
_platon_squeeze_void_volume
_platon_squeeze_void_count_electrons
1 -0.020 0.000 0.000 133.6 26.7
2 0.000 0.500 0.500 45.9 1.8
